data_1508789
loop_
_publ_author_name
'Wang, Jun-Gang'
'Wang, Meng'
'Xiang, Jia-Chen'
'Zhu, Yan-Ping'
'Xue, Wei-Jian'
'Wu, An-Xin'

_publ_section_title
;
 Direct Synthesis of Substituted Naphthalenes from 1,3-Dicarbonyl
 Compounds and 1,2-Bis(halomethyl)benzenes Including a Novel Rearrangement
 Aromatization of Benzo[c]oxepine.
;
_journal_issue 23
_journal_name_full 'Organic letters'
_journal_page_first 6060
_journal_page_last 6063
_journal_paper_doi 10.1021/ol302950w
_journal_volume 14
_journal_year 2012
_chemical_formula_sum 'C19 H17 N O5'
_chemical_formula_weight 339.34
_chemical_name_systematic
; 
 ? 
;
_space_group_IT_number 14
_symmetry_cell_setting monoclinic
_symmetry_space_group_name_Hall '-P 2ybc'
_symmetry_space_group_name_H-M 'P 1 21/c 1'
_atom_sites_solution_hydrogens geom
_atom_sites_solution_primary direct
_atom_sites_solution_secondary difmap
_audit_creation_method SHELXL-97
_cell_angle_alpha 90.00
_cell_angle_beta 92.330(3)
_cell_angle_gamma 90.00
_cell_formula_units_Z 4
_cell_length_a 8.0757(12)
_cell_length_b 6.1510(9)
_cell_length_c 33.116(5)
_cell_measurement_reflns_used 3844
_cell_measurement_temperature 298(2)
_cell_measurement_theta_max 21.74
_cell_measurement_theta_min 2.46
_cell_volume 1643.6(4)
_computing_cell_refinement 'Bruker SMART'
_computing_data_collection 'Bruker SMART'
_computing_data_reduction 'Bruker SAINT'
_computing_molecular_graphics 'Bruker SHELXTL'
_computing_publication_material 'Bruker SHELXTL'
_computing_structure_refinement 'SHELXL-97 (Sheldrick, 1997)'
_computing_structure_solution 'SHELXS-97 (Sheldrick, 1990)'
_diffrn_ambient_temperature 298(2)
_diffrn_measured_fraction_theta_full 0.999
_diffrn_measured_fraction_theta_max 0.999
_diffrn_measurement_device_type 'CCD area detector'
_diffrn_measurement_method 'phi and omega scans'
_diffrn_radiation_monochromator graphite
_diffrn_radiation_source 'fine-focus sealed tube'
_diffrn_radiation_type MoK\a
_diffrn_radiation_wavelength 0.71073
_diffrn_reflns_av_R_equivalents 0.0600
_diffrn_reflns_av_sigmaI/netI 0.0411
_diffrn_reflns_limit_h_max 10
_diffrn_reflns_limit_h_min -10
_diffrn_reflns_limit_k_max 7
_diffrn_reflns_limit_k_min -7
_diffrn_reflns_limit_l_max 42
_diffrn_reflns_limit_l_min -42
_diffrn_reflns_number 17761
_diffrn_reflns_theta_full 26.99
_diffrn_reflns_theta_max 26.99
_diffrn_reflns_theta_min 1.23
_exptl_absorpt_coefficient_mu 0.100
_exptl_absorpt_correction_T_max 0.9901
_exptl_absorpt_correction_T_min 0.9881
_exptl_absorpt_correction_type none
_exptl_crystal_colour colorless
_exptl_crystal_density_diffrn 1.371
_exptl_crystal_density_method 'not measured'
_exptl_crystal_description block
_exptl_crystal_F_000 712
_exptl_crystal_size_max 0.12
_exptl_crystal_size_mid 0.12
_exptl_crystal_size_min 0.10
_refine_diff_density_max 0.200
_refine_diff_density_min -0.258
_refine_diff_density_rms 0.057
_refine_ls_extinction_method none
_refine_ls_goodness_of_fit_ref 1.114
_refine_ls_hydrogen_treatment constr
_refine_ls_matrix_type full
_refine_ls_number_parameters 227
_refine_ls_number_reflns 3566
_refine_ls_number_restraints 0
_refine_ls_restrained_S_all 1.114
_refine_ls_R_factor_all 0.0842
_refine_ls_R_factor_gt 0.0618
_refine_ls_shift/su_max 0.000
_refine_ls_shift/su_mean 0.000
_refine_ls_structure_factor_coef Fsqd
_refine_ls_weighting_details 'calc w=1/[\s^2^(Fo^2^)+(0.0897P)^2^+0.0779P] where P=(Fo^2^+2Fc^2^)/3'
_refine_ls_weighting_scheme calc
_refine_ls_wR_factor_gt 0.1545
_refine_ls_wR_factor_ref 0.1745
_reflns_number_gt 2693
_reflns_number_total 3566
_reflns_threshold_expression >2sigma(I)
_cod_data_source_file ol302950w_si_008.cif
_cod_data_source_block n:\120905f\work\120905fm
_cod_depositor_comments
;
The following automatic conversions were performed:

'_symmetry_cell_setting' value 'Monoclinic' changed to 'monoclinic'
according to /home/saulius/struct/CIF-dictionaries/cif_core.dic
dictionary named 'cif_core.dic' version 2.4.2 from 2011-04-26.

Automatic conversion script
Id: cif_fix_values 1891 2012-01-12 08:04:46Z andrius 
;
_cod_original_sg_symbol_H-M P2(1)/c
_cod_database_code 1508789

loop_
_symmetry_equiv_pos_as_xyz
'x, y, z'
'-x, y+1/2, -z+1/2'
'-x, -y, -z'
'x, -y-1/2, z-1/2'

loop_
_atom_site_label
_atom_site_type_symbol
_atom_site_fract_x
_atom_site_fract_y
_atom_site_fract_z
_atom_site_U_iso_or_equiv
_atom_site_adp_type
_atom_site_occupancy
_atom_site_symmetry_multiplicity
_atom_site_calc_flag
_atom_site_refinement_flags
C1 C 1.2278(3) 0.4537(3) 0.20834(6) 0.0521(5) Uani 1 1 d .
H1 H 1.2434 0.3132 0.1988 0.063 Uiso 1 1 calc R
C2 C 1.3089(3) 0.5230(4) 0.24344(7) 0.0617(6) Uani 1 1 d .
H2 H 1.3805 0.4292 0.2576 0.074 Uiso 1 1 calc R
C3 C 1.2845(3) 0.7302(4) 0.25768(7) 0.0600(6) Uani 1 1 d .
H3 H 1.3382 0.7741 0.2817 0.072 Uiso 1 1 calc R
C4 C 1.1818(3) 0.8731(3) 0.23685(6) 0.0513(5) Uani 1 1 d .
H4 H 1.1657 1.0130 0.2466 0.062 Uiso 1 1 calc R
C5 C 1.1025(2) 0.8060(3) 0.20116(6) 0.0418(5) Uani 1 1 d .
C6 C 1.1228(2) 0.5961(3) 0.18745(6) 0.0422(5) Uani 1 1 d .
C7 C 1.0180(3) 0.5511(3) 0.14991(6) 0.0556(6) Uani 1 1 d .
H7A H 0.9431 0.4307 0.1541 0.067 Uiso 1 1 calc R
H7B H 1.0867 0.5165 0.1274 0.067 Uiso 1 1 calc R
C8 C 0.9195(2) 0.7655(3) 0.14167(6) 0.0454(5) Uani 1 1 d .
C9 C 0.9934(3) 0.9359(3) 0.17239(7) 0.0532(5) Uani 1 1 d .
H9A H 1.0573 1.0449 0.1587 0.064 Uiso 1 1 calc R
H9B H 0.9060 1.0078 0.1866 0.064 Uiso 1 1 calc R
C10 C 0.9350(2) 0.8393(3) 0.09784(6) 0.0488(5) Uani 1 1 d .
C11 C 0.8610(2) 0.7010(3) 0.06413(6) 0.0463(5) Uani 1 1 d .
C12 C 0.8669(3) 0.7833(4) 0.02511(7) 0.0580(6) Uani 1 1 d .
H12 H 0.9131 0.9196 0.0211 0.070 Uiso 1 1 calc R
C13 C 0.8057(3) 0.6670(4) -0.00755(7) 0.0657(6) Uani 1 1 d .
H13 H 0.8113 0.7224 -0.0336 0.079 Uiso 1 1 calc R
C14 C 0.7363(3) 0.4684(4) -0.00105(6) 0.0544(6) Uani 1 1 d .
C15 C 0.7259(3) 0.3819(4) 0.03704(6) 0.0566(6) Uani 1 1 d .
H15 H 0.6778 0.2463 0.0407 0.068 Uiso 1 1 calc R
C16 C 0.7879(3) 0.4992(3) 0.06955(6) 0.0534(5) Uani 1 1 d .
H16 H 0.7809 0.4429 0.0955 0.064 Uiso 1 1 calc R
C17 C 0.7366(3) 0.7428(3) 0.15016(6) 0.0498(5) Uani 1 1 d .
C18 C 0.4793(3) 0.9344(4) 0.14242(7) 0.0646(7) Uani 1 1 d .
H18A H 0.4594 0.9406 0.1711 0.078 Uiso 1 1 calc R
H18B H 0.4209 0.8098 0.1309 0.078 Uiso 1 1 calc R
C19 C 0.4213(3) 1.1380(5) 0.12208(8) 0.0775(8) Uani 1 1 d .
H19A H 0.4743 1.2607 0.1350 0.116 Uiso 1 1 calc R
H19B H 0.3034 1.1505 0.1239 0.116 Uiso 1 1 calc R
H19C H 0.4489 1.1340 0.0942 0.116 Uiso 1 1 calc R
N1 N 0.6726(3) 0.3407(4) -0.03590(6) 0.0740(6) Uani 1 1 d .
O1 O 0.6738(2) 0.5973(3) 0.16772(5) 0.0779(6) Uani 1 1 d .
O2 O 0.65607(17) 0.9170(2) 0.13600(5) 0.0585(4) Uani 1 1 d .
O3 O 1.0065(2) 1.0047(3) 0.08969(5) 0.0723(5) Uani 1 1 d .
O4 O 0.6054(4) 0.1687(4) -0.02955(6) 0.1157(8) Uani 1 1 d .
O5 O 0.6894(3) 0.4142(4) -0.06932(6) 0.1129(8) Uani 1 1 d .

loop_
_atom_site_aniso_label
_atom_site_aniso_U_11
_atom_site_aniso_U_22
_atom_site_aniso_U_33
_atom_site_aniso_U_23
_atom_site_aniso_U_13
_atom_site_aniso_U_12
C1 0.0618(13) 0.0475(12) 0.0472(12) -0.0010(9) 0.0031(10) 0.0100(10)
C2 0.0667(14) 0.0685(15) 0.0492(13) 0.0027(11) -0.0077(10) 0.0143(12)
C3 0.0663(14) 0.0688(15) 0.0443(12) -0.0035(11) -0.0050(10) -0.0058(12)
C4 0.0595(13) 0.0478(11) 0.0471(12) -0.0082(9) 0.0097(10) -0.0067(10)
C5 0.0431(10) 0.0414(10) 0.0415(10) -0.0002(8) 0.0083(8) -0.0021(8)
C6 0.0475(11) 0.0415(10) 0.0379(10) 0.0002(8) 0.0060(8) 0.0000(8)
C7 0.0750(15) 0.0394(11) 0.0513(12) -0.0009(9) -0.0095(10) 0.0076(10)
C8 0.0534(12) 0.0360(10) 0.0465(11) 0.0025(8) -0.0032(9) 0.0008(8)
C9 0.0599(13) 0.0384(11) 0.0610(13) -0.0046(9) -0.0006(10) 0.0000(9)
C10 0.0442(11) 0.0437(11) 0.0586(13) 0.0084(9) 0.0043(9) 0.0015(9)
C11 0.0434(10) 0.0496(11) 0.0462(11) 0.0073(9) 0.0060(8) 0.0039(9)
C12 0.0617(13) 0.0587(13) 0.0541(13) 0.0135(11) 0.0103(10) 0.0030(11)
C13 0.0780(16) 0.0771(17) 0.0424(12) 0.0119(11) 0.0082(11) 0.0108(13)
C14 0.0544(12) 0.0649(14) 0.0439(12) -0.0030(10) 0.0003(9) 0.0162(11)
C15 0.0637(14) 0.0560(13) 0.0500(12) 0.0005(10) 0.0008(10) 0.0005(10)
C16 0.0642(13) 0.0556(13) 0.0405(11) 0.0050(9) 0.0033(9) -0.0038(10)
C17 0.0622(13) 0.0477(11) 0.0396(11) 0.0047(9) 0.0036(9) -0.0085(10)
C18 0.0436(12) 0.0931(18) 0.0576(14) -0.0053(12) 0.0075(10) -0.0106(12)
C19 0.0495(13) 0.099(2) 0.0833(18) -0.0071(16) 0.0009(12) 0.0123(13)
N1 0.0874(16) 0.0828(16) 0.0512(13) -0.0102(12) -0.0062(11) 0.0191(13)
O1 0.0878(13) 0.0719(11) 0.0748(12) 0.0245(9) 0.0135(9) -0.0196(9)
O2 0.0450(8) 0.0621(9) 0.0689(10) 0.0124(8) 0.0099(7) -0.0001(7)
O3 0.0814(12) 0.0639(10) 0.0717(11) 0.0158(8) 0.0050(9) -0.0275(9)
O4 0.172(2) 0.1001(16) 0.0733(14) -0.0221(13) -0.0172(14) -0.0258(16)
O5 0.166(2) 0.1277(19) 0.0441(11) -0.0041(11) -0.0118(12) -0.0006(16)

loop_
_atom_type_symbol
_atom_type_description
_atom_type_scat_dispersion_real
_atom_type_scat_dispersion_imag
_atom_type_scat_source
C C 0.0033 0.0016 'International Tables Vol C Tables 4.2.6.8 and 6.1.1.4'
H H 0.0000 0.0000 'International Tables Vol C Tables 4.2.6.8 and 6.1.1.4'
N N 0.0061 0.0033 'International Tables Vol C Tables 4.2.6.8 and 6.1.1.4'
O O 0.0106 0.0060 'International Tables Vol C Tables 4.2.6.8 and 6.1.1.4'

loop_
_geom_angle_atom_site_label_1
_geom_angle_atom_site_label_2
_geom_angle_atom_site_label_3
_geom_angle
C2 C1 C6 119.07(19)
C2 C1 H1 120.5
C6 C1 H1 120.5
C3 C2 C1 120.4(2)
C3 C2 H2 119.8
C1 C2 H2 119.8
C4 C3 C2 120.8(2)
C4 C3 H3 119.6
C2 C3 H3 119.6
C3 C4 C5 119.11(19)
C3 C4 H4 120.4
C5 C4 H4 120.4
C6 C5 C4 120.17(18)
C6 C5 C9 111.35(17)
C4 C5 C9 128.46(18)
C5 C6 C1 120.40(18)
C5 C6 C7 111.95(17)
C1 C6 C7 127.64(17)
C6 C7 C8 104.82(16)
C6 C7 H7A 110.8
C8 C7 H7A 110.8
C6 C7 H7B 110.8
C8 C7 H7B 110.8
H7A C7 H7B 108.9
C17 C8 C10 108.66(16)
C17 C8 C7 112.47(17)
C10 C8 C7 110.86(16)
C17 C8 C9 106.81(16)
C10 C8 C9 112.03(16)
C7 C8 C9 105.97(15)
C5 C9 C8 104.76(15)
C5 C9 H9A 110.8
C8 C9 H9A 110.8
C5 C9 H9B 110.8
C8 C9 H9B 110.8
H9A C9 H9B 108.9
O3 C10 C11 119.30(19)
O3 C10 C8 121.36(19)
C11 C10 C8 119.33(16)
C16 C11 C12 118.4(2)
C16 C11 C10 124.48(18)
C12 C11 C10 117.11(19)
C13 C12 C11 121.2(2)
C13 C12 H12 119.4
C11 C12 H12 119.4
C14 C13 C12 118.6(2)
C14 C13 H13 120.7
C12 C13 H13 120.7
C13 C14 C15 122.1(2)
C13 C14 N1 119.1(2)
C15 C14 N1 118.7(2)
C16 C15 C14 118.8(2)
C16 C15 H15 120.6
C14 C15 H15 120.6
C15 C16 C11 120.8(2)
C15 C16 H16 119.6
C11 C16 H16 119.6
O1 C17 O2 124.4(2)
O1 C17 C8 126.5(2)
O2 C17 C8 109.01(16)
O2 C18 C19 106.76(18)
O2 C18 H18A 110.4
C19 C18 H18A 110.4
O2 C18 H18B 110.4
C19 C18 H18B 110.4
H18A C18 H18B 108.6
C18 C19 H19A 109.5
C18 C19 H19B 109.5
H19A C19 H19B 109.5
C18 C19 H19C 109.5
H19A C19 H19C 109.5
H19B C19 H19C 109.5
O5 N1 O4 123.6(2)
O5 N1 C14 118.0(3)
O4 N1 C14 118.4(2)
C17 O2 C18 118.47(17)

loop_
_geom_bond_atom_site_label_1
_geom_bond_atom_site_label_2
_geom_bond_distance
C1 C2 1.378(3)
C1 C6 1.384(3)
C1 H1 0.9300
C2 C3 1.376(3)
C2 H2 0.9300
C3 C4 1.375(3)
C3 H3 0.9300
C4 C5 1.384(3)
C4 H4 0.9300
C5 C6 1.381(3)
C5 C9 1.501(3)
C6 C7 1.501(3)
C7 C8 1.558(3)
C7 H7A 0.9700
C7 H7B 0.9700
C8 C17 1.521(3)
C8 C10 1.531(3)
C8 C9 1.562(3)
C9 H9A 0.9700
C9 H9B 0.9700
C10 O3 1.206(2)
C10 C11 1.507(3)
C11 C16 1.389(3)
C11 C12 1.390(3)
C12 C13 1.372(3)
C12 H12 0.9300
C13 C14 1.365(3)
C13 H13 0.9300
C14 C15 1.375(3)
C14 N1 1.471(3)
C15 C16 1.374(3)
C15 H15 0.9300
C16 H16 0.9300
C17 O1 1.192(2)
C17 O2 1.329(2)
C18 O2 1.456(2)
C18 C19 1.488(4)
C18 H18A 0.9700
C18 H18B 0.9700
C19 H19A 0.9600
C19 H19B 0.9600
C19 H19C 0.9600
N1 O5 1.208(3)
N1 O4 1.211(3)

loop_
_geom_torsion_atom_site_label_1
_geom_torsion_atom_site_label_2
_geom_torsion_atom_site_label_3
_geom_torsion_atom_site_label_4
_geom_torsion
C6 C1 C2 C3 0.6(3)
C1 C2 C3 C4 -1.3(4)
C2 C3 C4 C5 0.0(3)
C3 C4 C5 C6 2.0(3)
C3 C4 C5 C9 -176.3(2)
C4 C5 C6 C1 -2.7(3)
C9 C5 C6 C1 175.84(18)
C4 C5 C6 C7 176.13(18)
C9 C5 C6 C7 -5.4(2)
C2 C1 C6 C5 1.4(3)
C2 C1 C6 C7 -177.2(2)
C5 C6 C7 C8 -1.8(2)
C1 C6 C7 C8 176.91(19)
C6 C7 C8 C17 -108.62(19)
C6 C7 C8 C10 129.50(17)
C6 C7 C8 C9 7.7(2)
C6 C5 C9 C8 10.1(2)
C4 C5 C9 C8 -171.60(19)
C17 C8 C9 C5 109.51(17)
C10 C8 C9 C5 -131.62(17)
C7 C8 C9 C5 -10.6(2)
C17 C8 C10 O3 122.1(2)
C7 C8 C10 O3 -113.8(2)
C9 C8 C10 O3 4.3(3)
C17 C8 C10 C11 -58.6(2)
C7 C8 C10 C11 65.5(2)
C9 C8 C10 C11 -176.36(17)
O3 C10 C11 C16 174.5(2)
C8 C10 C11 C16 -4.8(3)
O3 C10 C11 C12 -5.6(3)
C8 C10 C11 C12 175.07(18)
C16 C11 C12 C13 -1.5(3)
C10 C11 C12 C13 178.66(19)
C11 C12 C13 C14 0.8(3)
C12 C13 C14 C15 0.0(4)
C12 C13 C14 N1 -179.05(19)
C13 C14 C15 C16 -0.2(3)
N1 C14 C15 C16 178.89(18)
C14 C15 C16 C11 -0.5(3)
C12 C11 C16 C15 1.3(3)
C10 C11 C16 C15 -178.85(19)
C10 C8 C17 O1 136.0(2)
C7 C8 C17 O1 12.9(3)
C9 C8 C17 O1 -103.0(2)
C10 C8 C17 O2 -46.2(2)
C7 C8 C17 O2 -169.33(16)
C9 C8 C17 O2 74.83(19)
C13 C14 N1 O5 2.5(3)
C15 C14 N1 O5 -176.6(2)
C13 C14 N1 O4 -177.1(3)
C15 C14 N1 O4 3.8(3)
O1 C17 O2 C18 0.5(3)
C8 C17 O2 C18 -177.36(16)
C19 C18 O2 C17 -177.58(18)
